data_7048535
loop_
_publ_author_name
'Luna Barros, Mariana'
'Cushion, Michael G.'
'Schwarz, Andrew D.'
'Turner, Zo\"e R'
'Mountford, Philip'

_publ_section_title
;
 Magnesium, calcium and zinc [N<sub>2</sub>N'] heteroscorpionate
 complexes.
;
_journal_issue 13
_journal_name_full 'Dalton transactions (Cambridge, England : 2003)'
_journal_page_first 4124
_journal_page_last 4138
_journal_paper_doi 10.1039/c8dt04985h
_journal_volume 48
_journal_year 2019
_chemical_formula_moiety 'C32 H53 N5 Si1 Zn1'
_chemical_formula_sum 'C32 H53 N5 Si Zn'
_chemical_formula_weight 601.27
_chemical_name_systematic
;
Zn{HC(tBupz)2SiMe2NPh}Me
;
_space_group_IT_number 14
_space_group_name_Hall '-P 2yn'
_space_group_name_H-M_alt 'P 1 21/n 1'
_symmetry_cell_setting monoclinic
_symmetry_space_group_name_Hall '-P 2yn'
_symmetry_space_group_name_H-M 'P 1 21/n 1'
_atom_sites_solution_hydrogens geom
_atom_sites_solution_primary direct
_audit_update_record
;
2018-12-18 deposited with the CCDC.
2019-01-08 downloaded from the CCDC.
;
_cell_angle_alpha 90
_cell_angle_beta 95.6052(4)
_cell_angle_gamma 90
_cell_formula_units_Z 8
_cell_length_a 25.4552(2)
_cell_length_b 10.72010(10)
_cell_length_c 25.4576(2)
_cell_measurement_reflns_used 13170
_cell_measurement_temperature 150
_cell_measurement_theta_max 27
_cell_measurement_theta_min 5
_cell_volume 6913.71(10)
_computing_cell_refinement 'DENZO/SCALEPACK (Otwinowski & Minor, 1997)'
_computing_data_collection 'COLLECT (Nonius, 1997-2001).'
_computing_data_reduction 'DENZO/SCALEPACK (Otwinowski & Minor, 1997)'
_computing_molecular_graphics 'CAMERON (Watkin et al., 1996)'
_computing_publication_material 'CRYSTALS (Betteridge et al., 2003)'
_computing_structure_refinement 'CRYSTALS (Betteridge et al., 2003)'
_computing_structure_solution 'USER DEFINED STRUCTURE SOLUTION'
_diffrn_ambient_temperature 150
_diffrn_measured_fraction_theta_full 0.986
_diffrn_measured_fraction_theta_max 0.973
_diffrn_measurement_device_type 'Nonius KappaCCD'
_diffrn_measurement_method \w
_diffrn_radiation_monochromator graphite
_diffrn_radiation_type 'Mo K\a'
_diffrn_radiation_wavelength 0.71073
_diffrn_reflns_av_R_equivalents 0.045
_diffrn_reflns_limit_h_max 33
_diffrn_reflns_limit_h_min -32
_diffrn_reflns_limit_k_max 11
_diffrn_reflns_limit_k_min -13
_diffrn_reflns_limit_l_max 32
_diffrn_reflns_limit_l_min -32
_diffrn_reflns_number 24102
_diffrn_reflns_theta_full 25.002
_diffrn_reflns_theta_max 27.475
_diffrn_reflns_theta_min 5.097
_diffrn_standards_number 0
_exptl_absorpt_coefficient_mu 0.772
_exptl_absorpt_correction_T_max 0.93
_exptl_absorpt_correction_T_min 0.93
_exptl_absorpt_correction_type multi-scan
_exptl_absorpt_process_details 'DENZO/SCALEPACK (Otwinowski & Minor, 1997)'
_exptl_crystal_colour colourless
_exptl_crystal_density_diffrn 1.155
_exptl_crystal_description plate
_exptl_crystal_F_000 2592
_exptl_crystal_size_max 0.30
_exptl_crystal_size_mid 0.10
_exptl_crystal_size_min 0.10
_refine_diff_density_max 0.83
_refine_diff_density_min -0.39
_refine_ls_extinction_method None
_refine_ls_goodness_of_fit_ref 0.9883
_refine_ls_hydrogen_treatment constr
_refine_ls_matrix_type full
_refine_ls_number_parameters 704
_refine_ls_number_reflns 12573
_refine_ls_number_restraints 0
_refine_ls_R_factor_all 0.0625
_refine_ls_R_factor_gt 0.0446
_refine_ls_shift/su_max 0.003
_refine_ls_structure_factor_coef F
_refine_ls_weighting_details
;
 Method, part 1, Chebychev polynomial, (Watkin, 1994, Prince, 1982) 
 [weight] = 1.0/[A~0~*T~0~(x)+A~1~*T~1~(x) ... +A~n-1~]*T~n-1~(x)] 
 where A~i~ are the Chebychev coefficients listed below and x= Fcalc/Fmax 
 Method = Robust Weighting (Prince, 1982) 
 W = [weight] * [1-(deltaF/6*sigmaF)^2^]^2^ 
 A~i~ are: 
 19.5 -3.89 5.81 1.44 -3.04 
;
_refine_ls_weighting_scheme calc
_refine_ls_wR_factor_all 0.0699
_refine_ls_wR_factor_gt 0.0541
_refine_ls_wR_factor_ref 0.0541
_reflns_limit_h_max 32
_reflns_limit_h_min -33
_reflns_limit_k_max 13
_reflns_limit_k_min 0
_reflns_limit_l_max 32
_reflns_limit_l_min 0
_reflns_number_gt 12573
_reflns_number_total 15388
_reflns_threshold_expression I>3.0\s(I)
_oxford_diffrn_Wilson_B_factor 0.00
_oxford_diffrn_Wilson_scale 0.00
_cod_data_source_file c8dt04985h2.cif
_cod_data_source_block compound28
_cod_depositor_comments
;
The following automatic conversions were performed:

'_symmetry_cell_setting' value 'Monoclinic' changed to 'monoclinic'
according to
/home/data/users/saulius/crontab/automatic-downloads/rss-feeds/RSC/lib/dictionaries/cif_core.dic
dictionary named 'cif_core.dic' version 2.4.2 from 2011-04-26.

Automatic conversion script
Id: cif_fix_values 4973 2017-02-22 13:04:09Z antanas 

 Adding full bibliography for 7048527--7048538.cif.
;
_cod_original_sg_symbol_H-M 'P 1 21/n 1 '
_cod_original_formula_sum 'C32 H53 N5 Si1 Zn1'
_cod_database_code 7048535

loop_
_symmetry_equiv_pos_as_xyz
x,y,z
-x,-y,-z
-x+1/2,y+1/2,-z+1/2
x+1/2,-y+1/2,z+1/2

loop_
_atom_site_label
_atom_site_type_symbol
_atom_site_fract_x
_atom_site_fract_y
_atom_site_fract_z
_atom_site_U_iso_or_equiv
_atom_site_occupancy
_atom_site_adp_type
_atom_site_refinement_flags_posn
_atom_site_refinement_flags_adp
Zn1 Zn 0.447484(16) -0.13189(4) -0.149054(17) 0.0188 1.0000 Uani . U
N1 N 0.43879(15) -0.2235(4) -0.07433(15) 0.0186 1.0000 Uani . .
N2 N 0.38969(12) -0.2123(3) -0.05702(12) 0.0168 1.0000 Uani . .
N3 N 0.37673(17) -0.2352(3) -0.18111(18) 0.0201 1.0000 Uani . .
N4 N 0.34518(16) -0.2662(3) -0.14194(16) 0.0177 1.0000 Uani . .
N5 N 0.40718(13) 0.0215(3) -0.13729(13) 0.0237 1.0000 Uani . .
Si1 Si 0.34560(4) -0.00842(11) -0.12048(4) 0.0220 1.0000 Uani . .
C1 C 0.4703(2) -0.2585(3) -0.0325(2) 0.0176 1.0000 Uani . .
C2 C 0.44302(19) -0.2685(4) 0.01201(19) 0.0224 1.0000 Uani . .
C3 C 0.3904(2) -0.2385(4) -0.00364(19) 0.0163 1.0000 Uani . .
C4 C 0.52934(16) -0.2809(4) -0.03477(17) 0.0205 1.0000 Uani . .
C5 C 0.53803(17) -0.3694(4) -0.08117(18) 0.0285 1.0000 Uani . .
C6 C 0.55664(17) -0.1550(4) -0.04137(19) 0.0305 1.0000 Uani . .
C7 C 0.55373(17) -0.3430(4) 0.01604(18) 0.0292 1.0000 Uani . .
C8 C 0.3488(2) -0.2264(4) 0.0344(2) 0.0235 1.0000 Uani . .
C9 C 0.3476(2) -0.3513(4) 0.06494(19) 0.0299 1.0000 Uani . .
C10 C 0.36692(19) -0.1245(4) 0.07470(18) 0.0259 1.0000 Uani . .
C11 C 0.29224(16) -0.1949(5) 0.01197(17) 0.0313 1.0000 Uani . .
C12 C 0.36080(15) -0.3011(4) -0.22338(16) 0.0200 1.0000 Uani . .
C13 C 0.31793(16) -0.3759(4) -0.21247(16) 0.0239 1.0000 Uani . .
C14 C 0.30888(16) -0.3540(4) -0.16081(16) 0.0238 1.0000 Uani . .
C15 C 0.38605(16) -0.2929(4) -0.27451(16) 0.0210 1.0000 Uani . .
C16 C 0.3986(2) -0.1563(4) -0.28608(17) 0.0298 1.0000 Uani . .
C17 C 0.43681(18) -0.3700(4) -0.27023(18) 0.0298 1.0000 Uani . .
C18 C 0.34818(18) -0.3427(5) -0.31984(16) 0.0302 1.0000 Uani . .
C19 C 0.26937(19) -0.4179(6) -0.12919(18) 0.0398 1.0000 Uani . .
C20 C 0.2969(2) -0.4723(5) -0.07830(18) 0.0420 1.0000 Uani . .
C21 C 0.22415(19) -0.3280(7) -0.1193(2) 0.0537 1.0000 Uani . .
C22 C 0.2449(3) -0.5294(7) -0.1618(2) 0.0611 1.0000 Uani . .
C23 C 0.34597(15) -0.1813(4) -0.09739(15) 0.0202 1.0000 Uani . .
C24 C 0.32639(19) 0.0884(4) -0.06443(19) 0.0323 1.0000 Uani . .
C25 C 0.29011(18) -0.0064(5) -0.17429(19) 0.0362 1.0000 Uani . .
C26 C 0.42619(19) 0.1397(4) -0.14751(17) 0.0238 1.0000 Uani . .
C27 C 0.48026(18) 0.1632(4) -0.14542(17) 0.0248 1.0000 Uani . .
C28 C 0.5006(2) 0.2808(5) -0.15418(17) 0.0316 1.0000 Uani . .
C29 C 0.4672(2) 0.3817(4) -0.16502(18) 0.0347 1.0000 Uani . .
C30 C 0.4138(2) 0.3615(5) -0.1667(2) 0.0398 1.0000 Uani . .
C31 C 0.3932(2) 0.2438(4) -0.1596(2) 0.0267 1.0000 Uani . .
C32 C 0.51524(14) -0.1418(3) -0.18560(13) 0.0158 1.0000 Uani . U
H21 H 0.4582 -0.2937 0.0482 0.0261 1.0000 Uiso R .
H51 H 0.5767 -0.3839 -0.0823 0.0369 1.0000 Uiso R .
H52 H 0.5200 -0.4508 -0.0761 0.0369 1.0000 Uiso R .
H53 H 0.5230 -0.3307 -0.1151 0.0369 1.0000 Uiso R .
H61 H 0.5953 -0.1680 -0.0431 0.0381 1.0000 Uiso R .
H62 H 0.5411 -0.1141 -0.0746 0.0381 1.0000 Uiso R .
H63 H 0.5510 -0.1006 -0.0105 0.0381 1.0000 Uiso R .
H71 H 0.5922 -0.3576 0.0137 0.0381 1.0000 Uiso R .
H72 H 0.5358 -0.4244 0.0212 0.0381 1.0000 Uiso R .
H73 H 0.5490 -0.2867 0.0466 0.0381 1.0000 Uiso R .
H91 H 0.3202 -0.3475 0.0904 0.0371 1.0000 Uiso R .
H92 H 0.3830 -0.3654 0.0847 0.0371 1.0000 Uiso R .
H93 H 0.3394 -0.4214 0.0396 0.0371 1.0000 Uiso R .
H101 H 0.3401 -0.1134 0.1005 0.0356 1.0000 Uiso R .
H102 H 0.4014 -0.1495 0.0939 0.0356 1.0000 Uiso R .
H103 H 0.3713 -0.0442 0.0556 0.0356 1.0000 Uiso R .
H111 H 0.2686 -0.1901 0.0410 0.0404 1.0000 Uiso R .
H112 H 0.2791 -0.2610 -0.0138 0.0404 1.0000 Uiso R .
H113 H 0.2924 -0.1126 -0.0065 0.0404 1.0000 Uiso R .
H131 H 0.2980 -0.4350 -0.2374 0.0311 1.0000 Uiso R .
H161 H 0.4154 -0.1510 -0.3199 0.0382 1.0000 Uiso R .
H162 H 0.4233 -0.1222 -0.2566 0.0382 1.0000 Uiso R .
H163 H 0.3652 -0.1065 -0.2893 0.0382 1.0000 Uiso R .
H171 H 0.4540 -0.3652 -0.3039 0.0377 1.0000 Uiso R .
H172 H 0.4617 -0.3376 -0.2405 0.0377 1.0000 Uiso R .
H173 H 0.4277 -0.4587 -0.2631 0.0377 1.0000 Uiso R .
H181 H 0.3651 -0.3372 -0.3536 0.0389 1.0000 Uiso R .
H182 H 0.3395 -0.4317 -0.3127 0.0389 1.0000 Uiso R .
H183 H 0.3150 -0.2921 -0.3229 0.0389 1.0000 Uiso R .
H201 H 0.2703 -0.5136 -0.0577 0.0516 1.0000 Uiso R .
H202 H 0.3234 -0.5353 -0.0877 0.0516 1.0000 Uiso R .
H203 H 0.3152 -0.4047 -0.0565 0.0516 1.0000 Uiso R .
H211 H 0.1985 -0.3720 -0.0984 0.0700 1.0000 Uiso R .
H212 H 0.2058 -0.3007 -0.1539 0.0700 1.0000 Uiso R .
H213 H 0.2387 -0.2534 -0.0992 0.0700 1.0000 Uiso R .
H221 H 0.2184 -0.5727 -0.1417 0.0812 1.0000 Uiso R .
H222 H 0.2739 -0.5888 -0.1681 0.0812 1.0000 Uiso R .
H223 H 0.2274 -0.4997 -0.1964 0.0812 1.0000 Uiso R .
H231 H 0.3125 -0.1954 -0.0807 0.0246 1.0000 Uiso R .
H241 H 0.2898 0.0657 -0.0567 0.0421 1.0000 Uiso R .
H242 H 0.3515 0.0729 -0.0324 0.0421 1.0000 Uiso R .
H243 H 0.3275 0.1786 -0.0743 0.0421 1.0000 Uiso R .
H251 H 0.2562 -0.0252 -0.1591 0.0451 1.0000 Uiso R .
H252 H 0.2966 -0.0710 -0.2012 0.0451 1.0000 Uiso R .
H253 H 0.2878 0.0777 -0.1914 0.0451 1.0000 Uiso R .
H271 H 0.5053 0.0920 -0.1381 0.0314 1.0000 Uiso R .
H281 H 0.5397 0.2922 -0.1527 0.0397 1.0000 Uiso R .
H291 H 0.4821 0.4663 -0.1709 0.0449 1.0000 Uiso R .
H301 H 0.3887 0.4329 -0.1732 0.0484 1.0000 Uiso R .
H311 H 0.3542 0.2302 -0.1641 0.0277 1.0000 Uiso R .
H321 H 0.5432 -0.0897 -0.1659 0.0187 1.0000 Uiso R .
H322 H 0.5274 -0.2305 -0.1862 0.0187 1.0000 Uiso R .
H323 H 0.5083 -0.1102 -0.2226 0.0187 1.0000 Uiso R .
Zn101 Zn 0.149174(17) 0.12678(4) 0.051781(16) 0.0180 1.0000 Uani . U
N101 N 0.07583(15) 0.2246(3) 0.05861(14) 0.0160 1.0000 Uani . .
N102 N 0.05727(12) 0.2198(3) 0.10768(12) 0.0151 1.0000 Uani . .
N103 N 0.18059(16) 0.2369(3) 0.11880(16) 0.0138 1.0000 Uani . .
N104 N 0.14322(16) 0.2746(3) 0.15067(15) 0.0171 1.0000 Uani . .
N105 N 0.13575(14) -0.0206(3) 0.09546(13) 0.0213 1.0000 Uani . .
Si101 Si 0.12029(4) 0.01781(10) 0.15649(4) 0.0172 1.0000 Uani . .
C101 C 0.03434(19) 0.2610(3) 0.0247(2) 0.0150 1.0000 Uani . .
C102 C -0.00933(17) 0.2763(4) 0.05286(17) 0.0193 1.0000 Uani . .
C103 C 0.0054(2) 0.2495(3) 0.1046(2) 0.0156 1.0000 Uani . .
C104 C 0.03853(16) 0.2780(4) -0.03357(16) 0.0196 1.0000 Uani . .
C105 C 0.08646(17) 0.3571(4) -0.04235(16) 0.0265 1.0000 Uani . .
C106 C 0.0417(2) 0.1492(4) -0.05849(18) 0.0315 1.0000 Uani . .
C107 C -0.01137(18) 0.3455(5) -0.05869(17) 0.0312 1.0000 Uani . .
C108 C -0.03424(19) 0.2471(3) 0.14740(18) 0.0139 1.0000 Uani . .
C109 C -0.06165(18) 0.3757(4) 0.1470(2) 0.0284 1.0000 Uani . .
C110 C -0.07482(18) 0.1459(4) 0.13040(18) 0.0266 1.0000 Uani . .
C111 C -0.01211(16) 0.2192(4) 0.20442(16) 0.0251 1.0000 Uani . .
C112 C 0.22468(14) 0.3004(4) 0.13599(15) 0.0180 1.0000 Uani . .
C113 C 0.21515(15) 0.3786(4) 0.17803(16) 0.0221 1.0000 Uani . .
C114 C 0.16300(15) 0.3602(4) 0.18711(15) 0.0199 1.0000 Uani . .
C115 C 0.27582(15) 0.2814(5) 0.11076(16) 0.0218 1.0000 Uani . .
C116 C 0.28679(17) 0.1444(4) 0.1035(2) 0.0307 1.0000 Uani . .
C117 C 0.27170(19) 0.3505(4) 0.05767(19) 0.0332 1.0000 Uani . .
C118 C 0.32132(17) 0.3393(5) 0.1474(2) 0.0364 1.0000 Uani . .
C119 C 0.13113(17) 0.4302(4) 0.22486(17) 0.0269 1.0000 Uani . .
C120 C 0.08129(17) 0.4857(4) 0.19378(18) 0.0289 1.0000 Uani . .
C121 C 0.1175(2) 0.3480(5) 0.27107(17) 0.0342 1.0000 Uani . .
C122 C 0.1645(2) 0.5407(5) 0.2483(2) 0.0426 1.0000 Uani . .
C123 C 0.09714(14) 0.1902(3) 0.15169(14) 0.0153 1.0000 Uani . .
C124 C 0.06531(18) -0.0761(4) 0.17853(18) 0.0305 1.0000 Uani . .
C125 C 0.17448(17) 0.0231(4) 0.21202(17) 0.0282 1.0000 Uani . .
C126 C 0.14617(18) -0.1403(4) 0.07842(18) 0.0227 1.0000 Uani . .
C127 C 0.13915(16) -0.1701(4) 0.02396(17) 0.0249 1.0000 Uani . .
C128 C 0.14962(17) -0.2881(5) 0.0065(2) 0.0285 1.0000 Uani . .
C129 C 0.1678(2) -0.3820(4) 0.0409(2) 0.0370 1.0000 Uani . .
C130 C 0.1754(2) -0.3551(4) 0.0941(2) 0.0408 1.0000 Uani . .
C131 C 0.1657(3) -0.2374(4) 0.1133(3) 0.0352 1.0000 Uani . .
C132 C 0.18542(14) 0.1198(4) -0.01550(14) 0.0194 1.0000 Uani . U
H1021 H -0.0456 0.3015 0.0379 0.0245 1.0000 Uiso R .
H1051 H 0.0893 0.3679 -0.0810 0.0346 1.0000 Uiso R .
H1052 H 0.0824 0.4407 -0.0257 0.0346 1.0000 Uiso R .
H1053 H 0.1191 0.3158 -0.0256 0.0346 1.0000 Uiso R .
H1061 H 0.0445 0.1585 -0.0972 0.0398 1.0000 Uiso R .
H1062 H 0.0736 0.1047 -0.0418 0.0398 1.0000 Uiso R .
H1063 H 0.0093 0.1001 -0.0528 0.0398 1.0000 Uiso R .
H1071 H -0.0091 0.3568 -0.0974 0.0391 1.0000 Uiso R .
H1072 H -0.0138 0.4290 -0.0416 0.0391 1.0000 Uiso R .
H1073 H -0.0434 0.2952 -0.0530 0.0391 1.0000 Uiso R .
H1091 H -0.0877 0.3775 0.1740 0.0368 1.0000 Uiso R .
H1092 H -0.0345 0.4420 0.1553 0.0368 1.0000 Uiso R .
H1093 H -0.0804 0.3912 0.1112 0.0368 1.0000 Uiso R .
H1101 H -0.1016 0.1409 0.1566 0.0318 1.0000 Uiso R .
H1102 H -0.0929 0.1663 0.0948 0.0318 1.0000 Uiso R .
H1103 H -0.0563 0.0639 0.1289 0.0318 1.0000 Uiso R .
H1111 H -0.0414 0.2205 0.2279 0.0347 1.0000 Uiso R .
H1112 H 0.0147 0.2841 0.2164 0.0347 1.0000 Uiso R .
H1113 H 0.0050 0.1351 0.2061 0.0347 1.0000 Uiso R .
H1131 H 0.2408 0.4364 0.1978 0.0254 1.0000 Uiso R .
H1161 H 0.3205 0.1340 0.0868 0.0414 1.0000 Uiso R .
H1162 H 0.2896 0.1006 0.1383 0.0414 1.0000 Uiso R .
H1163 H 0.2570 0.1078 0.0799 0.0414 1.0000 Uiso R .
H1171 H 0.3051 0.3391 0.0405 0.0410 1.0000 Uiso R .
H1172 H 0.2660 0.4414 0.0640 0.0410 1.0000 Uiso R .
H1173 H 0.2413 0.3167 0.0341 0.0410 1.0000 Uiso R .
H1181 H 0.3555 0.3282 0.1316 0.0456 1.0000 Uiso R .
H1182 H 0.3144 0.4303 0.1520 0.0456 1.0000 Uiso R .
H1183 H 0.3234 0.2970 0.1826 0.0456 1.0000 Uiso R .
H1201 H 0.0596 0.5318 0.2181 0.0370 1.0000 Uiso R .
H1202 H 0.0928 0.5444 0.1666 0.0370 1.0000 Uiso R .
H1203 H 0.0598 0.4170 0.1759 0.0370 1.0000 Uiso R .
H1211 H 0.0965 0.3966 0.2952 0.0447 1.0000 Uiso R .
H1212 H 0.1509 0.3177 0.2911 0.0447 1.0000 Uiso R .
H1213 H 0.0963 0.2749 0.2567 0.0447 1.0000 Uiso R .
H1221 H 0.1442 0.5879 0.2736 0.0535 1.0000 Uiso R .
H1222 H 0.1981 0.5087 0.2672 0.0535 1.0000 Uiso R .
H1223 H 0.1728 0.5973 0.2190 0.0535 1.0000 Uiso R .
H1231 H 0.0808 0.2094 0.1849 0.0186 1.0000 Uiso R .
H1241 H 0.0580 -0.0493 0.2147 0.0344 1.0000 Uiso R .
H1242 H 0.0754 -0.1663 0.1792 0.0344 1.0000 Uiso R .
H1243 H 0.0330 -0.0636 0.1535 0.0344 1.0000 Uiso R .
H1251 H 0.1595 0.0469 0.2455 0.0342 1.0000 Uiso R .
H1252 H 0.1912 -0.0612 0.2163 0.0342 1.0000 Uiso R .
H1253 H 0.2016 0.0857 0.2039 0.0342 1.0000 Uiso R .
H1271 H 0.1269 -0.1041 -0.0022 0.0301 1.0000 Uiso R .
H1281 H 0.1436 -0.3069 -0.0321 0.0328 1.0000 Uiso R .
H1291 H 0.1747 -0.4677 0.0276 0.0420 1.0000 Uiso R .
H1301 H 0.1891 -0.4226 0.1188 0.0521 1.0000 Uiso R .
H1311 H 0.1712 -0.2211 0.1522 0.0454 1.0000 Uiso R .
H1321 H 0.2100 0.0468 -0.0136 0.0236 1.0000 Uiso R .
H1322 H 0.2063 0.1975 -0.0197 0.0236 1.0000 Uiso R .
H1323 H 0.1589 0.1091 -0.0469 0.0236 1.0000 Uiso R .

loop_
_atom_site_aniso_label
_atom_site_aniso_U_11
_atom_site_aniso_U_22
_atom_site_aniso_U_33
_atom_site_aniso_U_23
_atom_site_aniso_U_13
_atom_site_aniso_U_12
Zn1 0.0151(2) 0.0240(3) 0.0180(3) 0.00131(17) 0.0052(2) -0.00131(17)
N1 0.0148(17) 0.0265(16) 0.0155(17) -0.0004(15) 0.0068(13) -0.0030(15)
N2 0.0135(15) 0.0239(16) 0.0143(16) 0.0008(14) 0.0074(12) -0.0013(14)
N3 0.0129(18) 0.0256(16) 0.023(2) 0.0003(14) 0.0056(15) 0.0029(13)
N4 0.0100(16) 0.0322(17) 0.0118(17) -0.0033(13) 0.0055(12) -0.0073(13)
N5 0.0202(16) 0.0293(17) 0.0221(17) 0.0036(14) 0.0049(13) 0.0047(14)
Si1 0.0160(5) 0.0306(6) 0.0193(5) -0.0011(4) 0.0017(4) 0.0039(4)
C1 0.010(2) 0.0151(18) 0.027(3) -0.0010(13) -0.0011(18) -0.0056(12)
C2 0.022(2) 0.029(2) 0.017(2) 0.0030(17) 0.0065(16) -0.0037(17)
C3 0.013(2) 0.0219(18) 0.014(2) -0.0041(13) -0.0009(17) -0.0022(13)
C4 0.0109(18) 0.0299(19) 0.021(2) 0.0031(18) 0.0032(14) -0.0034(17)
C5 0.0215(19) 0.035(2) 0.030(2) -0.0030(18) 0.0065(16) 0.0020(17)
C6 0.0185(19) 0.035(2) 0.037(3) 0.0001(19) 0.0000(18) -0.0042(17)
C7 0.0176(18) 0.042(2) 0.028(2) 0.0040(18) 0.0011(16) 0.0041(17)
C8 0.025(2) 0.0265(18) 0.022(2) 0.0024(17) 0.0138(19) -0.0012(17)
C9 0.038(3) 0.0230(19) 0.032(2) -0.0019(16) 0.020(2) -0.0074(17)
C10 0.032(2) 0.026(2) 0.021(2) -0.0045(16) 0.0087(17) 0.0022(17)
C11 0.0173(19) 0.052(3) 0.026(2) -0.004(2) 0.0114(16) -0.0006(19)
C12 0.0177(18) 0.0225(19) 0.0200(19) 0.0016(15) 0.0019(15) 0.0046(15)
C13 0.0200(18) 0.033(2) 0.0191(19) -0.0036(16) 0.0059(15) -0.0062(16)
C14 0.0188(18) 0.034(2) 0.0182(18) -0.0071(16) 0.0012(15) -0.0090(16)
C15 0.026(2) 0.0202(19) 0.0183(19) 0.0035(16) 0.0071(16) -0.0006(17)
C16 0.037(2) 0.034(2) 0.019(2) 0.0046(17) 0.0047(18) 0.0049(19)
C17 0.033(2) 0.033(2) 0.025(2) -0.0031(17) 0.0087(17) 0.0028(18)
C18 0.033(2) 0.043(2) 0.0145(18) -0.0026(17) 0.0047(16) -0.0015(19)
C19 0.028(2) 0.068(3) 0.025(2) -0.009(2) 0.0085(18) -0.031(2)
C20 0.053(3) 0.051(3) 0.023(2) -0.002(2) 0.010(2) -0.029(2)
C21 0.021(2) 0.109(5) 0.032(3) -0.015(3) 0.0092(19) -0.016(3)
C22 0.064(4) 0.084(4) 0.038(3) -0.020(3) 0.019(3) -0.057(3)
C23 0.0143(17) 0.032(2) 0.0146(17) -0.0018(15) 0.0048(14) -0.0025(15)
C24 0.031(2) 0.036(2) 0.032(2) -0.0071(19) 0.0093(18) 0.0017(18)
C25 0.027(2) 0.046(3) 0.033(2) 0.003(2) -0.0069(18) 0.0106(19)
C26 0.032(2) 0.0222(18) 0.0171(19) 0.0000(15) -0.0011(17) 0.0034(17)
C27 0.029(2) 0.0239(19) 0.022(2) 0.0026(16) 0.0037(17) -0.0031(17)
C28 0.040(3) 0.040(2) 0.0149(19) 0.0008(18) 0.0019(17) -0.012(2)
C29 0.051(3) 0.031(2) 0.022(2) -0.0047(18) 0.005(2) -0.009(2)
C30 0.061(3) 0.030(2) 0.029(2) 0.0037(19) 0.008(2) 0.011(2)
C31 0.023(2) 0.033(2) 0.023(2) 0.0039(16) -0.0005(18) 0.0054(16)
C32 0.0148(12) 0.0225(16) 0.0104(15) 0.0039(12) 0.0033(10) -0.0048(13)
Zn101 0.0196(3) 0.0202(3) 0.0152(3) 0.00047(16) 0.0063(2) 0.00260(16)
N101 0.0192(17) 0.0200(14) 0.0089(15) 0.0015(13) 0.0018(13) 0.0025(14)
N102 0.0138(15) 0.0227(15) 0.0087(14) -0.0017(12) 0.0009(12) 0.0008(13)
N103 0.0084(17) 0.0180(14) 0.0155(19) -0.0033(12) 0.0030(13) -0.0004(11)
N104 0.0158(18) 0.0218(14) 0.0140(17) 0.0021(13) 0.0031(13) -0.0018(14)
N105 0.0271(18) 0.0165(14) 0.0204(16) 0.0020(12) 0.0034(13) 0.0015(13)
Si101 0.0164(5) 0.0200(5) 0.0155(5) 0.0038(4) 0.0022(4) 0.0005(4)
C101 0.013(2) 0.0173(18) 0.015(2) 0.0042(13) 0.0026(16) -0.0025(13)
C102 0.0129(19) 0.0279(18) 0.017(2) 0.0037(17) -0.0005(15) -0.0006(16)
C103 0.013(2) 0.0184(18) 0.017(2) 0.0003(12) 0.0088(17) 0.0008(12)
C104 0.0182(19) 0.0255(18) 0.0148(19) 0.0080(16) -0.0001(14) 0.0009(17)
C105 0.029(2) 0.031(2) 0.0202(19) 0.0075(16) 0.0067(16) -0.0025(17)
C106 0.040(3) 0.033(2) 0.022(2) -0.0027(17) 0.0029(19) 0.0001(19)
C107 0.028(2) 0.046(3) 0.0190(19) 0.0074(18) -0.0033(16) 0.0084(19)
C108 0.0131(19) 0.0184(18) 0.0097(18) -0.0008(12) -0.0007(15) -0.0006(12)
C109 0.022(2) 0.030(2) 0.034(2) 0.0007(18) 0.0088(17) 0.0064(17)
C110 0.021(2) 0.034(2) 0.026(2) 0.0041(17) 0.0091(17) -0.0056(16)
C111 0.0170(18) 0.039(2) 0.021(2) 0.0021(17) 0.0079(15) 0.0026(16)
C112 0.0135(17) 0.0215(19) 0.0193(18) 0.0019(14) 0.0024(14) 0.0021(14)
C113 0.0175(18) 0.0262(19) 0.0221(19) 0.0027(15) -0.0006(14) -0.0014(15)
C114 0.0203(18) 0.0239(18) 0.0156(17) 0.0012(14) 0.0019(14) 0.0014(15)
C115 0.0108(17) 0.033(2) 0.023(2) 0.0033(17) 0.0059(15) -0.0065(16)
C116 0.021(2) 0.027(2) 0.046(3) -0.0002(19) 0.0123(19) 0.0113(17)
C117 0.032(2) 0.033(2) 0.036(2) 0.0086(18) 0.0140(19) -0.0037(18)
C118 0.017(2) 0.043(3) 0.050(3) -0.009(2) 0.009(2) -0.0048(18)
C119 0.026(2) 0.033(2) 0.0216(19) -0.0079(16) 0.0019(16) 0.0001(17)
C120 0.025(2) 0.031(2) 0.032(2) -0.0074(17) 0.0063(17) 0.0061(16)
C121 0.035(2) 0.052(3) 0.0165(19) -0.0073(18) 0.0036(17) -0.001(2)
C122 0.042(3) 0.050(3) 0.036(3) -0.026(2) 0.003(2) -0.004(2)
C123 0.0151(17) 0.0189(16) 0.0112(16) 0.0035(12) -0.0018(13) -0.0013(13)
C124 0.031(2) 0.030(2) 0.032(2) 0.0038(17) 0.0108(18) -0.0073(18)
C125 0.025(2) 0.033(2) 0.024(2) 0.0057(16) -0.0061(16) 0.0032(17)
C126 0.019(2) 0.0231(19) 0.027(2) -0.0021(16) 0.0088(17) 0.0036(16)
C127 0.0178(19) 0.028(2) 0.028(2) 0.0005(17) -0.0012(16) -0.0019(16)
C128 0.021(2) 0.032(2) 0.032(2) -0.012(2) 0.0009(17) 0.0013(19)
C129 0.033(2) 0.025(2) 0.054(3) -0.010(2) 0.009(2) 0.0047(18)
C130 0.060(3) 0.026(2) 0.037(3) 0.0042(19) 0.007(2) 0.014(2)
C131 0.049(4) 0.024(2) 0.032(3) 0.0012(18) 0.004(2) 0.0086(19)
C132 0.0151(16) 0.0288(18) 0.0151(13) -0.0039(14) 0.0047(11) 0.0049(14)

loop_
_atom_type_symbol
_atom_type_scat_dispersion_real
_atom_type_scat_dispersion_imag
_atom_type_scat_Cromer_Mann_a1
_atom_type_scat_Cromer_Mann_b1
_atom_type_scat_Cromer_Mann_a2
_atom_type_scat_Cromer_Mann_b2
_atom_type_scat_Cromer_Mann_a3
_atom_type_scat_Cromer_Mann_b3
_atom_type_scat_Cromer_Mann_a4
_atom_type_scat_Cromer_Mann_b4
_atom_type_scat_Cromer_Mann_c
_atom_type_scat_source
C 0.0033 0.0016 2.3100 20.8439 1.0200 10.2075 1.5886 0.5687 0.8650 51.6512 0.2156 'International Tables Vol C 4.2.6.8 and 6.1.1.4'
H 0.0000 0.0000 0.4930 10.5109 0.3229 26.1257 0.1402 3.1424 0.0408 57.7998 0.0030 'International Tables Vol C 4.2.6.8 and 6.1.1.4'
N 0.0061 0.0033 12.2126 0.0057 3.1322 9.8933 2.0125 28.9975 1.1663 0.5826 -11.5290 'International Tables Vol C 4.2.6.8 and 6.1.1.4'
Si 0.0817 0.0704 6.2915 2.4386 3.0353 32.3337 1.9891 0.6785 1.5410 81.6937 1.1407 'International Tables Vol C 4.2.6.8 and 6.1.1.4'
Zn 0.2839 1.4301 14.0743 3.2655 7.0318 0.2333 5.1652 10.3163 2.4100 58.7097 1.3041 'International Tables Vol C 4.2.6.8 and 6.1.1.4'
O 0.0106 0.0060 3.0485 13.2771 2.2868 5.7011 1.5463 0.3239 0.8670 32.9089 0.2508 'International Tables Vol C 4.2.6.8 and 6.1.1.4'
Cl 0.1484 0.1585 11.4604 0.0104 7.1964 1.1662 6.2556 18.5194 1.6455 47.7784 -9.5574 'International Tables Vol C 4.2.6.8 and 6.1.1.4'

loop_
_geom_angle_atom_site_label_1
_geom_angle_atom_site_label_2
_geom_angle_atom_site_label_3
_geom_angle
_geom_angle_publ_flag
N1 Zn1 N3 86.99(15) yes
N1 Zn1 N5 98.32(14) yes
N3 Zn1 N5 93.25(14) yes
N1 Zn1 C32 122.59(14) yes
N3 Zn1 C32 120.12(14) yes
N5 Zn1 C32 125.94(14) yes
Zn1 N1 N2 114.6(3) yes
Zn1 N1 C1 136.7(3) yes
N2 N1 C1 105.4(4) yes
N1 N2 C3 111.8(3) yes
N1 N2 C23 116.4(3) yes
C3 N2 C23 131.7(3) yes
Zn1 N3 N4 111.5(3) yes
Zn1 N3 C12 138.4(3) yes
N4 N3 C12 107.9(4) yes
N3 N4 C14 109.3(4) yes
N3 N4 C23 116.7(3) yes
C14 N4 C23 131.3(3) yes
Zn1 N5 Si1 112.80(19) yes
Zn1 N5 C26 122.3(3) yes
Si1 N5 C26 124.5(3) yes
N5 Si1 C23 106.21(17) yes
N5 Si1 C24 113.9(2) yes
C23 Si1 C24 107.01(19) yes
N5 Si1 C25 117.7(2) yes
C23 Si1 C25 102.3(2) yes
C24 Si1 C25 108.5(2) yes
N1 C1 C2 111.5(4) yes
N1 C1 C4 122.3(4) yes
C2 C1 C4 126.2(5) yes
C1 C2 C3 106.9(5) yes
C1 C2 H21 126.3 no
C3 C2 H21 126.8 no
C2 C3 N2 104.3(4) yes
C2 C3 C8 123.4(5) yes
N2 C3 C8 132.0(4) yes
C1 C4 C5 109.9(4) yes
C1 C4 C6 108.9(3) yes
C5 C4 C6 110.8(3) yes
C1 C4 C7 110.8(4) yes
C5 C4 C7 107.6(4) yes
C6 C4 C7 108.9(4) yes
C4 C5 H51 109.4 no
C4 C5 H52 109.5 no
H51 C5 H52 109.5 no
C4 C5 H53 109.5 no
H51 C5 H53 109.5 no
H52 C5 H53 109.5 no
C4 C6 H61 110.0 no
C4 C6 H62 109.5 no
H61 C6 H62 109.5 no
C4 C6 H63 109.0 no
H61 C6 H63 109.5 no
H62 C6 H63 109.5 no
C4 C7 H71 109.7 no
C4 C7 H72 109.7 no
H71 C7 H72 109.5 no
C4 C7 H73 108.9 no
H71 C7 H73 109.5 no
H72 C7 H73 109.5 no
C3 C8 C9 107.3(4) yes
C3 C8 C10 107.8(4) yes
C9 C8 C10 107.3(4) yes
C3 C8 C11 118.2(4) yes
C9 C8 C11 108.3(4) yes
C10 C8 C11 107.5(4) yes
C8 C9 H91 109.8 no
C8 C9 H92 108.8 no
H91 C9 H92 109.5 no
C8 C9 H93 109.8 no
H91 C9 H93 109.5 no
H92 C9 H93 109.5 no
C8 C10 H101 110.1 no
C8 C10 H102 109.2 no
H101 C10 H102 109.5 no
C8 C10 H103 109.2 no
H101 C10 H103 109.5 no
H102 C10 H103 109.5 no
C8 C11 H111 110.3 no
C8 C11 H112 109.3 no
H111 C11 H112 109.5 no
C8 C11 H113 108.7 no
H111 C11 H113 109.5 no
H112 C11 H113 109.5 no
N3 C12 C13 109.1(4) yes
N3 C12 C15 123.4(4) yes
C13 C12 C15 127.5(4) yes
C12 C13 C14 107.3(4) yes
C12 C13 H131 126.4 no
C14 C13 H131 126.3 no
C13 C14 N4 106.4(4) yes
C13 C14 C19 127.8(4) yes
N4 C14 C19 125.8(4) yes
C12 C15 C16 109.6(3) yes
C12 C15 C17 109.6(3) yes
C16 C15 C17 109.9(4) yes
C12 C15 C18 109.9(3) yes
C16 C15 C18 108.5(3) yes
C17 C15 C18 109.4(4) yes
C15 C16 H161 109.5 no
C15 C16 H162 109.4 no
H161 C16 H162 109.5 no
C15 C16 H163 109.5 no
H161 C16 H163 109.5 no
H162 C16 H163 109.5 no
C15 C17 H171 110.3 no
C15 C17 H172 109.5 no
H171 C17 H172 109.5 no
C15 C17 H173 108.5 no
H171 C17 H173 109.5 no
H172 C17 H173 109.5 no
C15 C18 H181 109.6 no
C15 C18 H182 109.3 no
H181 C18 H182 109.5 no
C15 C18 H183 109.5 no
H181 C18 H183 109.5 no
H182 C18 H183 109.5 no
C14 C19 C20 110.6(4) yes
C14 C19 C21 110.5(5) yes
C20 C19 C21 112.8(4) yes
C14 C19 C22 108.5(4) yes
C20 C19 C22 106.6(5) yes
C21 C19 C22 107.6(5) yes
C19 C20 H201 109.7 no
C19 C20 H202 108.6 no
H201 C20 H202 109.5 no
C19 C20 H203 110.1 no
H201 C20 H203 109.5 no
H202 C20 H203 109.5 no
C19 C21 H211 109.2 no
C19 C21 H212 109.4 no
H211 C21 H212 109.5 no
C19 C21 H213 109.8 no
H211 C21 H213 109.5 no
H212 C21 H213 109.5 no
C19 C22 H221 109.9 no
C19 C22 H222 108.2 no
H221 C22 H222 109.5 no
C19 C22 H223 110.3 no
H221 C22 H223 109.5 no
H222 C22 H223 109.5 no
N2 C23 N4 110.8(3) yes
N2 C23 Si1 113.9(3) yes
N4 C23 Si1 111.2(3) yes
N2 C23 H231 106.6 no
N4 C23 H231 106.9 no
Si1 C23 H231 107.0 no
Si1 C24 H241 109.5 no
Si1 C24 H242 109.7 no
H241 C24 H242 109.5 no
Si1 C24 H243 109.3 no
H241 C24 H243 109.5 no
H242 C24 H243 109.5 no
Si1 C25 H251 109.5 no
Si1 C25 H252 109.3 no
H251 C25 H252 109.5 no
Si1 C25 H253 109.7 no
H251 C25 H253 109.5 no
H252 C25 H253 109.5 no
N5 C26 C27 121.2(4) yes
N5 C26 C31 123.4(4) yes
C27 C26 C31 115.4(4) yes
C26 C27 C28 122.7(4) yes
C26 C27 H271 118.5 no
C28 C27 H271 118.8 no
C27 C28 C29 120.6(5) yes
C27 C28 H281 119.4 no
C29 C28 H281 120.1 no
C28 C29 C30 118.0(5) yes
C28 C29 H291 120.3 no
C30 C29 H291 121.7 no
C29 C30 C31 121.6(5) yes
C29 C30 H301 119.9 no
C31 C30 H301 118.4 no
C26 C31 C30 121.7(5) yes
C26 C31 H311 118.2 no
C30 C31 H311 120.1 no
Zn1 C32 H321 109.5 no
Zn1 C32 H322 109.4 no
H321 C32 H322 109.5 no
Zn1 C32 H323 109.4 no
H321 C32 H323 109.5 no
H322 C32 H323 109.5 no
N101 Zn101 N103 85.84(14) yes
N101 Zn101 N105 98.27(13) yes
N103 Zn101 N105 93.62(13) yes
N101 Zn101 C132 123.65(14) yes
N103 Zn101 C132 121.58(14) yes
N105 Zn101 C132 124.28(15) yes
Zn101 N101 N102 115.4(2) yes
Zn101 N101 C101 135.5(3) yes
N102 N101 C101 105.9(3) yes
N101 N102 C103 111.0(3) yes
N101 N102 C123 115.2(3) yes
C103 N102 C123 133.7(3) yes
Zn101 N103 N104 113.8(3) yes
Zn101 N103 C112 139.8(3) yes
N104 N103 C112 105.2(3) yes
N103 N104 C114 111.7(4) yes
N103 N104 C123 115.2(3) yes
C114 N104 C123 129.6(3) yes
Zn101 N105 Si101 112.98(17) yes
Zn101 N105 C126 120.9(3) yes
Si101 N105 C126 125.5(3) yes
N105 Si101 C123 105.69(16) yes
N105 Si101 C124 113.34(19) yes
C123 Si101 C124 107.61(18) yes
N105 Si101 C125 118.65(19) yes
C123 Si101 C125 102.44(18) yes
C124 Si101 C125 108.0(2) yes
N101 C101 C102 108.5(4) yes
N101 C101 C104 122.4(4) yes
C102 C101 C104 129.1(4) yes
C101 C102 C103 108.4(4) yes
C101 C102 H1021 126.1 no
C103 C102 H1021 125.5 no
C102 C103 N102 106.2(4) yes
C102 C103 C108 122.9(4) yes
N102 C103 C108 130.7(4) yes
C101 C104 C105 110.3(4) yes
C101 C104 C106 108.1(3) yes
C105 C104 C106 111.6(4) yes
C101 C104 C107 109.2(4) yes
C105 C104 C107 108.5(4) yes
C106 C104 C107 109.1(4) yes
C104 C105 H1051 110.1 no
C104 C105 H1052 108.6 no
H1051 C105 H1052 109.5 no
C104 C105 H1053 109.6 no
H1051 C105 H1053 109.5 no
H1052 C105 H1053 109.5 no
C104 C106 H1061 109.4 no
C104 C106 H1062 109.2 no
H1061 C106 H1062 109.5 no
C104 C106 H1063 109.8 no
H1061 C106 H1063 109.5 no
H1062 C106 H1063 109.5 no
C104 C107 H1071 109.9 no
C104 C107 H1072 108.9 no
H1071 C107 H1072 109.5 no
C104 C107 H1073 109.6 no
H1071 C107 H1073 109.5 no
H1072 C107 H1073 109.5 no
C103 C108 C109 107.7(3) yes
C103 C108 C110 106.3(3) yes
C109 C108 C110 109.8(4) yes
C103 C108 C111 117.5(4) yes
C109 C108 C111 107.7(4) yes
C110 C108 C111 107.7(3) yes
C108 C109 H1091 110.0 no
C108 C109 H1092 109.3 no
H1091 C109 H1092 109.5 no
C108 C109 H1093 109.1 no
H1091 C109 H1093 109.5 no
H1092 C109 H1093 109.5 no
C108 C110 H1101 109.6 no
C108 C110 H1102 109.8 no
H1101 C110 H1102 109.5 no
C108 C110 H1103 109.0 no
H1101 C110 H1103 109.5 no
H1102 C110 H1103 109.5 no
C108 C111 H1111 109.7 no
C108 C111 H1112 109.2 no
H1111 C111 H1112 109.5 no
C108 C111 H1113 109.5 no
H1111 C111 H1113 109.5 no
H1112 C111 H1113 109.5 no
N103 C112 C113 110.5(3) yes
N103 C112 C115 121.0(3) yes
C113 C112 C115 128.6(4) yes
C112 C113 C114 106.5(3) yes
C112 C113 H1131 127.0 no
C114 C113 H1131 126.5 no
C113 C114 N104 106.2(3) yes
C113 C114 C119 128.1(4) yes
N104 C114 C119 125.4(4) yes
C112 C115 C116 111.0(3) yes
C112 C115 C117 108.6(3) yes
C116 C115 C117 111.1(4) yes
C112 C115 C118 108.2(3) yes
C116 C115 C118 109.2(4) yes
C117 C115 C118 108.7(4) yes
C115 C116 H1161 109.7 no
C115 C116 H1162 110.2 no
H1161 C116 H1162 109.5 no
C115 C116 H1163 108.5 no
H1161 C116 H1163 109.5 no
H1162 C116 H1163 109.5 no
C115 C117 H1171 109.7 no
C115 C117 H1172 109.1 no
H1171 C117 H1172 109.5 no
C115 C117 H1173 109.6 no
H1171 C117 H1173 109.5 no
H1172 C117 H1173 109.5 no
C115 C118 H1181 109.8 no
C115 C118 H1182 109.4 no
H1181 C118 H1182 109.5 no
C115 C118 H1183 109.2 no
H1181 C118 H1183 109.5 no
H1182 C118 H1183 109.5 no
C114 C119 C120 109.2(3) yes
C114 C119 C121 112.1(4) yes
C120 C119 C121 112.1(4) yes
C114 C119 C122 108.5(4) yes
C120 C119 C122 107.2(4) yes
C121 C119 C122 107.6(4) yes
C119 C120 H1201 110.5 no
C119 C120 H1202 108.3 no
H1201 C120 H1202 109.5 no
C119 C120 H1203 109.6 no
H1201 C120 H1203 109.5 no
H1202 C120 H1203 109.5 no
C119 C121 H1211 110.2 no
C119 C121 H1212 109.4 no
H1211 C121 H1212 109.5 no
C119 C121 H1213 108.8 no
H1211 C121 H1213 109.5 no
H1212 C121 H1213 109.5 no
C119 C122 H1221 109.8 no
C119 C122 H1222 109.6 no
H1221 C122 H1222 109.5 no
C119 C122 H1223 109.0 no
H1221 C122 H1223 109.5 no
H1222 C122 H1223 109.5 no
N104 C123 N102 110.0(3) yes
N104 C123 Si101 110.3(2) yes
N102 C123 Si101 115.9(2) yes
N104 C123 H1231 106.4 no
N102 C123 H1231 106.7 no
Si101 C123 H1231 107.0 no
Si101 C124 H1241 109.7 no
Si101 C124 H1242 109.3 no
H1241 C124 H1242 109.5 no
Si101 C124 H1243 109.4 no
H1241 C124 H1243 109.5 no
H1242 C124 H1243 109.5 no
Si101 C125 H1251 109.5 no
Si101 C125 H1252 109.2 no
H1251 C125 H1252 109.5 no
Si101 C125 H1253 109.7 no
H1251 C125 H1253 109.5 no
H1252 C125 H1253 109.5 no
N105 C126 C127 120.3(4) yes
N105 C126 C131 123.0(4) yes
C127 C126 C131 116.6(4) yes
C126 C127 C128 120.9(4) yes
C126 C127 H1271 119.5 no
C128 C127 H1271 119.6 no
C127 C128 C129 121.9(4) yes
C127 C128 H1281 119.2 no
C129 C128 H1281 119.0 no
C128 C129 C130 118.4(4) yes
C128 C129 H1291 120.9 no
C130 C129 H1291 120.8 no
C129 C130 C131 121.7(5) yes
C129 C130 H1301 118.3 no
C131 C130 H1301 119.9 no
C126 C131 C130 120.5(5) yes
C126 C131 H1311 119.7 no
C130 C131 H1311 119.8 no
Zn101 C132 H1321 108.8 no
Zn101 C132 H1322 110.6 no
H1321 C132 H1322 108.7 no
Zn101 C132 H1323 110.6 no
H1321 C132 H1323 108.7 no
H1322 C132 H1323 109.5 no

loop_
_geom_bond_atom_site_label_1
_geom_bond_atom_site_label_2
_geom_bond_distance
_geom_bond_publ_flag
Zn1 N1 2.171(4) yes
Zn1 N3 2.202(4) yes
Zn1 N5 1.976(3) yes
Zn1 C32 2.041(3) yes
N1 N2 1.371(5) yes
N1 C1 1.323(7) yes
N2 C3 1.386(6) yes
N2 C23 1.477(5) yes
N3 N4 1.380(5) yes
N3 C12 1.318(6) yes
N4 C14 1.373(5) yes
N4 C23 1.452(5) yes
N5 Si1 1.695(3) yes
N5 C26 1.390(5) yes
Si1 C23 1.945(4) yes
Si1 C24 1.868(5) yes
Si1 C25 1.869(4) yes
C1 C2 1.389(7) yes
C1 C4 1.529(6) yes
C2 C3 1.396(7) yes
C2 H21 1.000 no
C3 C8 1.509(7) yes
C4 C5 1.548(6) yes
C4 C6 1.534(6) yes
C4 C7 1.531(6) yes
C5 H51 1.000 no
C5 H52 1.000 no
C5 H53 1.000 no
C6 H61 1.000 no
C6 H62 1.000 no
C6 H63 1.000 no
C7 H71 1.000 no
C7 H72 1.000 no
C7 H73 1.000 no
C8 C9 1.550(6) yes
C8 C10 1.538(7) yes
C8 C11 1.534(7) yes
C9 H91 1.000 no
C9 H92 1.000 no
C9 H93 1.000 no
C10 H101 1.000 no
C10 H102 1.000 no
C10 H103 1.000 no
C11 H111 1.000 no
C11 H112 1.000 no
C11 H113 1.000 no
C12 C13 1.403(5) yes
C12 C15 1.510(5) yes
C13 C14 1.377(5) yes
C13 H131 1.000 no
C14 C19 1.512(6) yes
C15 C16 1.534(6) yes
C15 C17 1.529(6) yes
C15 C18 1.526(6) yes
C16 H161 1.000 no
C16 H162 1.000 no
C16 H163 1.000 no
C17 H171 1.000 no
C17 H172 1.000 no
C17 H173 1.000 no
C18 H181 1.000 no
C18 H182 1.000 no
C18 H183 1.000 no
C19 C20 1.527(7) yes
C19 C21 1.541(8) yes
C19 C22 1.551(7) yes
C20 H201 1.000 no
C20 H202 1.000 no
C20 H203 1.000 no
C21 H211 1.000 no
C21 H212 1.000 no
C21 H213 1.000 no
C22 H221 1.000 no
C22 H222 1.000 no
C22 H223 1.000 no
C23 H231 1.000 no
C24 H241 1.000 no
C24 H242 1.000 no
C24 H243 1.000 no
C25 H251 1.000 no
C25 H252 1.000 no
C25 H253 1.000 no
C26 C27 1.395(6) yes
C26 C31 1.412(6) yes
C27 C28 1.389(6) yes
C27 H271 1.000 no
C28 C29 1.386(8) yes
C28 H281 1.000 no
C29 C30 1.375(8) yes
C29 H291 1.000 no
C30 C31 1.385(7) yes
C30 H301 1.000 no
C31 H311 1.000 no
C32 H321 1.000 no
C32 H322 1.000 no
C32 H323 1.000 no
Zn101 N101 2.163(4) yes
Zn101 N103 2.163(4) yes
Zn101 N105 1.981(3) yes
Zn101 C132 2.025(4) yes
N101 N102 1.379(5) yes
N101 C101 1.355(6) yes
N102 C103 1.352(6) yes
N102 C123 1.471(4) yes
N103 N104 1.370(5) yes
N103 C112 1.349(5) yes
N104 C114 1.366(5) yes
N104 C123 1.484(5) yes
N105 Si101 1.691(3) yes
N105 C126 1.389(5) yes
Si101 C123 1.939(4) yes
Si101 C124 1.855(4) yes
Si101 C125 1.877(4) yes
C101 C102 1.390(7) yes
C101 C104 1.508(6) yes
C102 C103 1.365(7) yes
C102 H1021 1.000 no
C103 C108 1.556(7) yes
C104 C105 1.521(6) yes
C104 C106 1.525(6) yes
C104 C107 1.546(6) yes
C105 H1051 1.000 no
C105 H1052 1.000 no
C105 H1053 1.000 no
C106 H1061 1.000 no
C106 H1062 1.000 no
C106 H1063 1.000 no
C107 H1071 1.000 no
C107 H1072 1.000 no
C107 H1073 1.000 no
C108 C109 1.545(5) yes
C108 C110 1.531(6) yes
C108 C111 1.534(6) yes
C109 H1091 1.000 no
C109 H1092 1.000 no
C109 H1093 1.000 no
C110 H1101 1.000 no
C110 H1102 1.000 no
C110 H1103 1.000 no
C111 H1111 1.000 no
C111 H1112 1.000 no
C111 H1113 1.000 no
C112 C113 1.399(6) yes
C112 C115 1.521(5) yes
C113 C114 1.384(5) yes
C113 H1131 1.000 no
C114 C119 1.516(5) yes
C115 C116 1.510(6) yes
C115 C117 1.536(6) yes
C115 C118 1.545(6) yes
C116 H1161 1.000 no
C116 H1162 1.000 no
C116 H1163 1.000 no
C117 H1171 1.000 no
C117 H1172 1.000 no
C117 H1173 1.000 no
C118 H1181 1.000 no
C118 H1182 1.000 no
C118 H1183 1.000 no
C119 C120 1.547(6) yes
C119 C121 1.537(6) yes
C119 C122 1.542(6) yes
C120 H1201 1.000 no
C120 H1202 1.000 no
C120 H1203 1.000 no
C121 H1211 1.000 no
C121 H1212 1.000 no
C121 H1213 1.000 no
C122 H1221 1.000 no
C122 H1222 1.000 no
C122 H1223 1.000 no
C123 H1231 1.000 no
C124 H1241 1.000 no
C124 H1242 1.000 no
C124 H1243 1.000 no
C125 H1251 1.000 no
C125 H1252 1.000 no
C125 H1253 1.000 no
C126 C127 1.417(6) yes
C126 C131 1.426(7) yes
C127 C128 1.374(6) yes
C127 H1271 1.000 no
C128 C129 1.384(7) yes
C128 H1281 1.000 no
C129 C130 1.378(8) yes
C129 H1291 1.000 no
C130 C131 1.385(7) yes
C130 H1301 1.000 no
C131 H1311 1.000 no
C132 H1321 1.000 no
C132 H1322 1.000 no
C132 H1323 1.000 no
